data_1561337
loop_
_publ_author_name
'Padalwar, Nitin Balkrushna'
'Vidyasagar, Kanamaluru'

_publ_section_title
;
 Synthetic and structural investigations of mercurous and mercuric
 organophosphonates and phenylarsonates
;
_journal_name_full 'Journal of Solid State Chemistry'
_journal_page_first 83
_journal_page_last 94
_journal_paper_doi 10.1016/j.jssc.2016.08.012
_journal_volume 243
_journal_year 2016
_chemical_formula_moiety 'C4 H10 Hg2 O6 P2'
_chemical_formula_sum 'C4 H10 Hg2 O6 P2'
_chemical_formula_weight 617.25
_space_group_IT_number 14
_space_group_name_Hall '-P 2ybc'
_space_group_name_H-M_alt 'P 1 21/c 1'
_symmetry_cell_setting monoclinic
_symmetry_space_group_name_Hall '-P 2ybc'
_symmetry_space_group_name_H-M 'P 1 21/c 1'
_atom_sites_solution_hydrogens geom
_atom_sites_solution_primary direct
_atom_sites_solution_secondary difmap
_audit_creation_method SHELXL-97
_cell_angle_alpha 90.00
_cell_angle_beta 97.781(2)
_cell_angle_gamma 90.00
_cell_formula_units_Z 2
_cell_length_a 9.4564(6)
_cell_length_b 7.7843(5)
_cell_length_c 6.9497(4)
_cell_measurement_reflns_used 3421
_cell_measurement_temperature 293(2)
_cell_measurement_theta_max 28.37
_cell_measurement_theta_min 3.40
_cell_volume 506.87(5)
_computing_cell_refinement APEXII,Bruker,2004
_computing_data_collection APEXII,Bruker,2004
_computing_data_reduction SAINT,Bruker,2004
_computing_molecular_graphics 'ORTEP-3 (Farrugia, 1997)'
_computing_publication_material 'SHELXL-97 (Sheldrick, 1997)'
_computing_structure_refinement 'SHELXL-97 (Sheldrick, 1997)'
_computing_structure_solution 'SHELXS-97 (Sheldrick, 1997)'
_diffrn_ambient_temperature 293(2)
_diffrn_measured_fraction_theta_full 0.863
_diffrn_measured_fraction_theta_max 0.863
_diffrn_measurement_device_type 'Bruker ApexII ccd area detector'
_diffrn_measurement_method 'phi and omega scans'
_diffrn_radiation_monochromator graphite
_diffrn_radiation_source 'fine-focus sealed tube'
_diffrn_radiation_type MoK\a
_diffrn_radiation_wavelength 0.71073
_diffrn_reflns_av_R_equivalents 0.0403
_diffrn_reflns_av_sigmaI/netI 0.0408
_diffrn_reflns_limit_h_max 12
_diffrn_reflns_limit_h_min -12
_diffrn_reflns_limit_k_max 9
_diffrn_reflns_limit_k_min -9
_diffrn_reflns_limit_l_max 8
_diffrn_reflns_limit_l_min -8
_diffrn_reflns_number 3421
_diffrn_reflns_theta_full 28.37
_diffrn_reflns_theta_max 28.37
_diffrn_reflns_theta_min 3.40
_exptl_absorpt_coefficient_mu 30.567
_exptl_absorpt_correction_T_max 0.1500
_exptl_absorpt_correction_T_min 0.0639
_exptl_absorpt_correction_type multi-scan
_exptl_absorpt_process_details SADABS(Bruker,2004)
_exptl_crystal_colour colorless
_exptl_crystal_density_diffrn 4.044
_exptl_crystal_density_method 'not measured'
_exptl_crystal_description platelet
_exptl_crystal_F_000 544
_exptl_crystal_size_max 0.20
_exptl_crystal_size_mid 0.15
_exptl_crystal_size_min 0.10
_refine_diff_density_max 1.778
_refine_diff_density_min -1.616
_refine_diff_density_rms 0.302
_refine_ls_extinction_method none
_refine_ls_goodness_of_fit_ref 1.066
_refine_ls_hydrogen_treatment mixed
_refine_ls_matrix_type full
_refine_ls_number_parameters 84
_refine_ls_number_reflns 1093
_refine_ls_number_restraints 0
_refine_ls_restrained_S_all 1.066
_refine_ls_R_factor_all 0.0259
_refine_ls_R_factor_gt 0.0246
_refine_ls_shift/su_max 0.001
_refine_ls_shift/su_mean 0.000
_refine_ls_structure_factor_coef Fsqd
_refine_ls_weighting_details 'calc w=1/[\s^2^(Fo^2^)+(0.0389P)^2^+0.0000P] where P=(Fo^2^+2Fc^2^)/3'
_refine_ls_weighting_scheme calc
_refine_ls_wR_factor_gt 0.0655
_refine_ls_wR_factor_ref 0.0662
_reflns_number_gt 1036
_reflns_number_total 1093
_reflns_threshold_expression >2sigma(I)
_cod_data_source_file JSSC-2016-243-83.cif
_cod_data_source_block Hg2P2O6C4H10
_cod_original_sg_symbol_Hall -P2ybc
_cod_original_sg_symbol_H-M P21/c
_cod_database_code 1561337

loop_
_symmetry_equiv_pos_as_xyz
'x, y, z'
'-x, y+1/2, -z+1/2'
'-x, -y, -z'
'x, -y-1/2, z-1/2'

loop_
_atom_site_label
_atom_site_type_symbol
_atom_site_fract_x
_atom_site_fract_y
_atom_site_fract_z
_atom_site_U_iso_or_equiv
_atom_site_adp_type
_atom_site_occupancy
_atom_site_symmetry_multiplicity
_atom_site_calc_flag
_atom_site_refinement_flags
_atom_site_disorder_assembly
_atom_site_disorder_group
Hg1 Hg 0.05192(2) 0.64337(2) 0.04935(3) 0.01946(13) Uani 1 1 d . . .
P1 P 0.22817(14) 1.03239(15) 0.11711(19) 0.0144(3) Uani 1 1 d . . .
O1 O 0.1616(5) 0.8641(4) 0.1640(7) 0.0278(11) Uani 1 1 d . . .
O2 O 0.8456(4) 0.8116(5) -0.1856(6) 0.0233(8) Uani 1 1 d . . .
O3 O 0.2361(5) 1.0386(6) -0.1073(6) 0.0259(9) Uani 1 1 d . . .
C1 C 0.4086(6) 1.0267(8) 0.2328(9) 0.0226(12) Uani 1 1 d . . .
C2 C 0.4228(6) 0.9954(8) 0.4518(8) 0.0222(13) Uani 1 1 d . . .
H1 H 0.458(11) 0.954(16) 0.196(15) 0.07(3) Uiso 1 1 d . . .
H2 H 0.440(13) 1.143(13) 0.175(16) 0.08(4) Uiso 1 1 d . . .
H3 H 0.359(11) 1.063(13) 0.526(16) 0.08(3) Uiso 1 1 d . . .
H4 H 0.386(11) 0.899(10) 0.460(13) 0.04(2) Uiso 1 1 d . . .
H5 H 0.237(12) 1.129(9) -0.132(16) 0.06(3) Uiso 1 1 d . . .

loop_
_atom_site_aniso_label
_atom_site_aniso_U_11
_atom_site_aniso_U_22
_atom_site_aniso_U_33
_atom_site_aniso_U_23
_atom_site_aniso_U_13
_atom_site_aniso_U_12
Hg1 0.01947(17) 0.01592(17) 0.0216(2) -0.00259(6) -0.00233(12) -0.00213(6)
P1 0.0132(6) 0.0138(5) 0.0144(7) -0.0007(4) -0.0043(5) 0.0004(5)
O1 0.031(3) 0.024(2) 0.028(3) -0.0027(14) 0.000(2) -0.0128(15)
O2 0.027(2) 0.0208(16) 0.021(2) -0.0018(15) 0.0000(18) 0.0065(16)
O3 0.032(2) 0.030(2) 0.015(2) 0.0020(16) -0.0030(17) 0.0053(17)
C1 0.010(3) 0.032(3) 0.024(3) 0.005(2) -0.005(2) 0.002(2)
C2 0.013(3) 0.032(3) 0.019(3) 0.004(2) -0.008(2) 0.001(2)

loop_
_atom_type_symbol
_atom_type_description
_atom_type_scat_dispersion_real
_atom_type_scat_dispersion_imag
_atom_type_scat_source
C C 0.0030 0.0020 'International Tables Vol C Tables 4.2.6.8 and 6.1.1.4'
H H 0.0000 0.0000 'International Tables Vol C Tables 4.2.6.8 and 6.1.1.4'
O O 0.0110 0.0060 'International Tables Vol C Tables 4.2.6.8 and 6.1.1.4'
P P 0.1020 0.0940 'International Tables Vol C Tables 4.2.6.8 and 6.1.1.4'
Hg Hg -2.3890 9.2270 'International Tables Vol C Tables 4.2.6.8 and 6.1.1.4'

loop_
_geom_angle_atom_site_label_1
_geom_angle_atom_site_label_2
_geom_angle_atom_site_label_3
_geom_angle
_geom_angle_site_symmetry_1
_geom_angle_site_symmetry_3
O1 Hg1 Hg1 171.14(13) . 3_565
O1 Hg1 O2 96.38(15) . 1_455
Hg1 Hg1 O2 92.42(9) 3_565 1_455
O1 P1 O2 114.0(2) . 3_675
O1 P1 O3 108.6(3) . .
O2 P1 O3 112.0(2) 3_675 .
O1 P1 C1 106.4(3) . .
O2 P1 C1 109.4(3) 3_675 .
O3 P1 C1 106.0(3) . .
O1 P1 H5 128(3) . .
O2 P1 H5 93(3) 3_675 .
O3 P1 H5 22(2) . .
C1 P1 H5 105(3) . .
P1 O1 Hg1 145.6(3) . .
P1 O2 Hg1 121.7(2) 3_675 1_655
P1 O3 H5 106(9) . .
C2 C1 P1 113.7(4) . .
C2 C1 H1 104(8) . .
P1 C1 H1 116(7) . .
C2 C1 H2 122(6) . .
P1 C1 H2 96(7) . .
H1 C1 H2 106(10) . .
C2 C2 C1 112.3(6) 3_676 .
C2 C2 H3 111(6) 3_676 .
C1 C2 H3 117(6) . .
C2 C2 H4 113(7) 3_676 .
C1 C2 H4 103(6) . .
H3 C2 H4 99(8) . .

loop_
_geom_bond_atom_site_label_1
_geom_bond_atom_site_label_2
_geom_bond_distance
_geom_bond_site_symmetry_2
Hg1 O1 2.107(4) .
Hg1 Hg1 2.4969(4) 3_565
Hg1 O2 2.707(4) 1_455
P1 O1 1.508(4) .
P1 O2 1.509(4) 3_675
P1 O3 1.572(4) .
P1 C1 1.786(6) .
P1 H5 1.90(11) .
O2 P1 1.509(4) 3_675
O2 Hg1 2.707(4) 1_655
O3 H5 0.73(7) .
C1 C2 1.529(8) .
C1 H1 0.80(12) .
C1 H2 1.05(10) .
C2 C2 1.523(11) 3_676
C2 H3 1.00(11) .
C2 H4 0.83(8) .
